data_1514340
loop_
_publ_author_name
'Feghali, Elias'
'Jacquet, Olivier'
'Thu\'ery, Pierre'
'Cantat, Thibault'

_publ_section_title
;
 Catalytic hydrosilylation of oxalic acid: chemoselective formation of
 functionalized C2-products
;
_journal_issue 8
_journal_name_full 'Catalysis Science &amp; Technology'
_journal_page_first 2230
_journal_paper_doi 10.1039/c4cy00339j
_journal_volume 4
_journal_year 2014
_chemical_formula_sum 'C8 H18 O4 Si2'
_chemical_formula_weight 234.40
_space_group_IT_number 14
_symmetry_cell_setting monoclinic
_symmetry_space_group_name_Hall '-P 2yn'
_symmetry_space_group_name_H-M 'P 1 21/n 1'
_atom_sites_solution_hydrogens geom
_atom_sites_solution_primary direct
_atom_sites_solution_secondary difmap
_audit_creation_method SHELXL-97
_cell_angle_alpha 90.00
_cell_angle_beta 108.364(4)
_cell_angle_gamma 90.00
_cell_formula_units_Z 4
_cell_length_a 10.5425(7)
_cell_length_b 11.9183(8)
_cell_length_c 11.4221(8)
_cell_measurement_reflns_used 48592
_cell_measurement_temperature 150(2)
_cell_measurement_theta_max 28.70
_cell_measurement_theta_min 2.54
_cell_volume 1362.08(16)
_computing_cell_refinement 'HKL2000 (Otwinowski & Minor, 1997)'
_computing_data_collection 'COLLECT (Nonius, 1998)'
_computing_data_reduction 'HKL2000 (Otwinowski & Minor, 1997)'
_computing_molecular_graphics 'SHELXTL (Sheldrick, 2008)'
_computing_publication_material 'SHELXTL (Sheldrick, 2008); PLATON (Spek, 2003)'
_computing_structure_refinement 'SHELXL-97 (Sheldrick, 2008)'
_computing_structure_solution 'SHELXS-97 (Sheldrick, 2008)'
_diffrn_ambient_temperature 150(2)
_diffrn_measured_fraction_theta_full 0.994
_diffrn_measured_fraction_theta_max 0.994
_diffrn_measurement_device_type 'Nonius Kappa-CCD area-detector diffractometer'
_diffrn_measurement_method 'two \f and five \w scans with 2\% steps (476 frames)'
_diffrn_radiation_monochromator graphite
_diffrn_radiation_source 'fine-focus sealed tube'
_diffrn_radiation_type MoK\a
_diffrn_radiation_wavelength 0.71073
_diffrn_reflns_av_R_equivalents 0.0324
_diffrn_reflns_av_unetI/netI 0.0382
_diffrn_reflns_limit_h_max 14
_diffrn_reflns_limit_h_min -14
_diffrn_reflns_limit_k_max 16
_diffrn_reflns_limit_k_min -16
_diffrn_reflns_limit_l_max 15
_diffrn_reflns_limit_l_min -15
_diffrn_reflns_number 48592
_diffrn_reflns_theta_full 28.70
_diffrn_reflns_theta_max 28.70
_diffrn_reflns_theta_min 2.54
_diffrn_standards_decay_% 0
_diffrn_standards_interval_time 0
_diffrn_standards_number 0
_exptl_absorpt_coefficient_mu 0.251
_exptl_absorpt_correction_T_max 0.980
_exptl_absorpt_correction_T_min 0.871
_exptl_absorpt_correction_type multi-scan
_exptl_absorpt_process_details 'SCALEPACK (Otwinowski & Minor, 1997)'
_exptl_crystal_colour colourless
_exptl_crystal_density_diffrn 1.143
_exptl_crystal_density_method 'not measured'
_exptl_crystal_description irregular
_exptl_crystal_F_000 504
_exptl_crystal_size_max 0.15
_exptl_crystal_size_mid 0.15
_exptl_crystal_size_min 0.08
_refine_diff_density_max 0.241
_refine_diff_density_min -0.178
_refine_diff_density_rms 0.040
_refine_ls_extinction_method none
_refine_ls_goodness_of_fit_ref 1.030
_refine_ls_hydrogen_treatment constr
_refine_ls_matrix_type full
_refine_ls_number_parameters 133
_refine_ls_number_reflns 3501
_refine_ls_number_restraints 0
_refine_ls_restrained_S_all 1.030
_refine_ls_R_factor_all 0.0552
_refine_ls_R_factor_gt 0.0400
_refine_ls_shift/su_max 0.001
_refine_ls_shift/su_mean 0.000
_refine_ls_structure_factor_coef Fsqd
_refine_ls_weighting_details 'calc w=1/[\s^2^(Fo^2^)+(0.0548P)^2^+0.1290P] where P=(Fo^2^+2Fc^2^)/3'
_refine_ls_weighting_scheme calc
_refine_ls_wR_factor_gt 0.0999
_refine_ls_wR_factor_ref 0.1060
_reflns_number_gt 2728
_reflns_number_total 3501
_reflns_threshold_expression >2sigma(I)
_cod_data_source_file c4cy00339j2.cif
_cod_data_source_block 3
_cod_depositor_comments 'Adding full bibliography for 1514340.cif.'
_cod_original_sg_symbol_H-M 'P 21/n'
_cod_database_code 1514340

loop_
_symmetry_equiv_pos_as_xyz
'x, y, z'
'-x+1/2, y+1/2, -z+1/2'
'-x, -y, -z'
'x-1/2, -y-1/2, z-1/2'

loop_
_atom_site_label
_atom_site_type_symbol
_atom_site_fract_x
_atom_site_fract_y
_atom_site_fract_z
_atom_site_U_iso_or_equiv
_atom_site_adp_type
_atom_site_occupancy
_atom_site_symmetry_multiplicity
_atom_site_calc_flag
_atom_site_refinement_flags
Si1 Si 1.12899(4) 1.12001(3) 0.19275(4) 0.04110(13) Uani 1 1 d .
Si2 Si 0.83537(4) 0.64038(3) 0.21261(4) 0.04399(13) Uani 1 1 d .
O1 O 1.02233(9) 1.01497(8) 0.20579(9) 0.0442(2) Uani 1 1 d .
O2 O 1.17618(10) 0.89056(9) 0.31164(11) 0.0547(3) Uani 1 1 d .
O3 O 0.94936(10) 0.74551(8) 0.21954(10) 0.0464(2) Uani 1 1 d .
O4 O 0.86145(12) 0.87857(9) 0.30953(14) 0.0663(4) Uani 1 1 d .
C1 C 1.06236(14) 0.91894(11) 0.26347(13) 0.0427(3) Uani 1 1 d .
C2 C 0.94445(15) 0.84615(11) 0.26617(14) 0.0453(3) Uani 1 1 d .
C3 C 1.23728(17) 1.06375(16) 0.10744(17) 0.0614(4) Uani 1 1 d .
H3A H 1.2876 1.0014 0.1518 0.092 Uiso 1 1 calc R
H3B H 1.2975 1.1213 0.0989 0.092 Uiso 1 1 calc R
H3C H 1.1831 1.0393 0.0272 0.092 Uiso 1 1 calc R
C4 C 1.01235(17) 1.22511(14) 0.10057(16) 0.0613(4) Uani 1 1 d .
H4A H 0.9644 1.1939 0.0215 0.092 Uiso 1 1 calc R
H4B H 1.0614 1.2899 0.0894 0.092 Uiso 1 1 calc R
H4C H 0.9502 1.2465 0.1426 0.092 Uiso 1 1 calc R
C5 C 1.22044(17) 1.16990(14) 0.34849(14) 0.0577(4) Uani 1 1 d .
H5A H 1.1587 1.1834 0.3933 0.087 Uiso 1 1 calc R
H5B H 1.2663 1.2383 0.3430 0.087 Uiso 1 1 calc R
H5C H 1.2842 1.1141 0.3907 0.087 Uiso 1 1 calc R
C6 C 0.84796(18) 0.60363(15) 0.37250(15) 0.0595(4) Uani 1 1 d .
H6A H 0.9386 0.5839 0.4171 0.089 Uiso 1 1 calc R
H6B H 0.7905 0.5411 0.3722 0.089 Uiso 1 1 calc R
H6C H 0.8213 0.6667 0.4115 0.089 Uiso 1 1 calc R
C7 C 0.66827(16) 0.69026(16) 0.12085(16) 0.0620(4) Uani 1 1 d .
H7A H 0.6442 0.7540 0.1608 0.093 Uiso 1 1 calc R
H7B H 0.6042 0.6314 0.1139 0.093 Uiso 1 1 calc R
H7C H 0.6693 0.7114 0.0401 0.093 Uiso 1 1 calc R
C8 C 0.89577(18) 0.52856(13) 0.13269(17) 0.0610(4) Uani 1 1 d .
H8A H 0.8896 0.5531 0.0510 0.091 Uiso 1 1 calc R
H8B H 0.8421 0.4626 0.1277 0.091 Uiso 1 1 calc R
H8C H 0.9872 0.5116 0.1776 0.091 Uiso 1 1 calc R

loop_
_atom_site_aniso_label
_atom_site_aniso_U_11
_atom_site_aniso_U_22
_atom_site_aniso_U_33
_atom_site_aniso_U_23
_atom_site_aniso_U_13
_atom_site_aniso_U_12
Si1 0.0419(2) 0.0370(2) 0.0405(2) 0.00153(15) 0.00742(16) -0.00260(15)
Si2 0.0470(2) 0.0384(2) 0.0481(2) -0.00052(16) 0.01717(18) -0.00601(15)
O1 0.0416(5) 0.0348(5) 0.0519(6) 0.0028(4) 0.0084(4) -0.0021(4)
O2 0.0444(6) 0.0436(6) 0.0703(7) 0.0072(5) 0.0097(5) 0.0025(4)
O3 0.0501(6) 0.0355(5) 0.0579(6) -0.0051(4) 0.0232(5) -0.0057(4)
O4 0.0652(7) 0.0457(6) 0.1025(10) -0.0128(6) 0.0473(7) -0.0031(5)
C1 0.0458(7) 0.0340(6) 0.0474(7) -0.0029(6) 0.0135(6) -0.0013(6)
C2 0.0471(7) 0.0355(7) 0.0536(8) -0.0002(6) 0.0164(6) 0.0007(6)
C3 0.0598(10) 0.0679(11) 0.0604(10) -0.0025(8) 0.0246(8) -0.0008(8)
C4 0.0599(9) 0.0492(9) 0.0690(11) 0.0172(8) 0.0120(8) 0.0033(7)
C5 0.0654(10) 0.0522(9) 0.0483(9) -0.0058(7) 0.0077(7) -0.0151(8)
C6 0.0681(10) 0.0598(10) 0.0519(9) 0.0067(8) 0.0205(8) -0.0082(8)
C7 0.0543(9) 0.0646(10) 0.0628(10) 0.0051(9) 0.0124(8) -0.0060(8)
C8 0.0687(10) 0.0442(8) 0.0762(11) -0.0141(8) 0.0317(9) -0.0130(8)

loop_
_atom_type_symbol
_atom_type_description
_atom_type_scat_dispersion_real
_atom_type_scat_dispersion_imag
_atom_type_scat_source
C C 0.0033 0.0016 'International Tables Vol C Tables 4.2.6.8 and 6.1.1.4'
H H 0.0000 0.0000 'International Tables Vol C Tables 4.2.6.8 and 6.1.1.4'
O O 0.0106 0.0060 'International Tables Vol C Tables 4.2.6.8 and 6.1.1.4'
Si Si 0.0817 0.0704 'International Tables Vol C Tables 4.2.6.8 and 6.1.1.4'

loop_
_geom_angle_atom_site_label_1
_geom_angle_atom_site_label_2
_geom_angle_atom_site_label_3
_geom_angle
O1 Si1 C5 108.06(7)
O1 Si1 C4 102.01(7)
C5 Si1 C4 112.77(9)
O1 Si1 C3 108.14(7)
C5 Si1 C3 113.97(8)
C4 Si1 C3 111.04(9)
O3 Si2 C8 101.80(6)
O3 Si2 C6 107.25(7)
C8 Si2 C6 113.07(9)
O3 Si2 C7 108.67(7)
C8 Si2 C7 111.73(9)
C6 Si2 C7 113.47(8)
C1 O1 Si1 123.96(9)
C2 O3 Si2 124.38(10)
O2 C1 O1 126.06(13)
O2 C1 C2 122.29(13)
O1 C1 C2 111.63(12)
O4 C2 O3 125.94(14)
O4 C2 C1 122.12(13)
O3 C2 C1 111.91(12)
Si1 C3 H3A 109.5
Si1 C3 H3B 109.5
H3A C3 H3B 109.5
Si1 C3 H3C 109.5
H3A C3 H3C 109.5
H3B C3 H3C 109.5
Si1 C4 H4A 109.5
Si1 C4 H4B 109.5
H4A C4 H4B 109.5
Si1 C4 H4C 109.5
H4A C4 H4C 109.5
H4B C4 H4C 109.5
Si1 C5 H5A 109.5
Si1 C5 H5B 109.5
H5A C5 H5B 109.5
Si1 C5 H5C 109.5
H5A C5 H5C 109.5
H5B C5 H5C 109.5
Si2 C6 H6A 109.5
Si2 C6 H6B 109.5
H6A C6 H6B 109.5
Si2 C6 H6C 109.5
H6A C6 H6C 109.5
H6B C6 H6C 109.5
Si2 C7 H7A 109.5
Si2 C7 H7B 109.5
H7A C7 H7B 109.5
Si2 C7 H7C 109.5
H7A C7 H7C 109.5
H7B C7 H7C 109.5
Si2 C8 H8A 109.5
Si2 C8 H8B 109.5
H8A C8 H8B 109.5
Si2 C8 H8C 109.5
H8A C8 H8C 109.5
H8B C8 H8C 109.5

loop_
_geom_bond_atom_site_label_1
_geom_bond_atom_site_label_2
_geom_bond_distance
Si1 O1 1.7204(10)
Si1 C5 1.8349(15)
Si1 C4 1.8369(16)
Si1 C3 1.8448(17)
Si2 O3 1.7206(10)
Si2 C8 1.8388(17)
Si2 C6 1.8417(17)
Si2 C7 1.8417(16)
O1 C1 1.3216(16)
O2 C1 1.2004(17)
O3 C2 1.3200(17)
O4 C2 1.1972(18)
C1 C2 1.524(2)
C3 H3A 0.9600
C3 H3B 0.9600
C3 H3C 0.9600
C4 H4A 0.9600
C4 H4B 0.9600
C4 H4C 0.9600
C5 H5A 0.9600
C5 H5B 0.9600
C5 H5C 0.9600
C6 H6A 0.9600
C6 H6B 0.9600
C6 H6C 0.9600
C7 H7A 0.9600
C7 H7B 0.9600
C7 H7C 0.9600
C8 H8A 0.9600
C8 H8B 0.9600
C8 H8C 0.9600
